data_4103675
loop_
_publ_author_name
'Rui Cao'
'Peter M\"uller'
'Stephen J. Lippard'

_publ_section_title
;
 Tripodal Tris-tacn and Tris-dpa Platforms for Assembling
 Phosphate-Templated Trimetallic Centers
;
_journal_name_full 'Journal of the American Chemical Society'
_journal_page_first 17366
_journal_page_last 17369
_journal_paper_doi 10.1021/ja108212v
_journal_volume 132
_journal_year 2010
_chemical_formula_sum 'C24 H24 Br3 N'
_chemical_formula_weight 566.17
_chemical_name_systematic
; 
 ? 
;
_space_group_IT_number 2
_symmetry_cell_setting triclinic
_symmetry_space_group_name_Hall '-P 1'
_symmetry_space_group_name_H-M 'P -1'
_atom_sites_solution_hydrogens geom
_atom_sites_solution_primary direct
_atom_sites_solution_secondary difmap
_audit_creation_method SHELXL-97
_cell_angle_alpha 105.8570(10)
_cell_angle_beta 101.1770(10)
_cell_angle_gamma 97.5140(10)
_cell_formula_units_Z 2
_cell_length_a 8.8739(3)
_cell_length_b 10.2972(4)
_cell_length_c 13.4184(5)
_cell_measurement_reflns_used 9018
_cell_measurement_temperature 100(2)
_cell_measurement_theta_max 30.51
_cell_measurement_theta_min 2.39
_cell_volume 1134.95(7)
_computing_cell_refinement 'Bruker SMART'
_computing_data_collection 'Bruker SMART'
_computing_data_reduction 'Bruker SAINT'
_computing_molecular_graphics 'Bruker SHELXTL'
_computing_publication_material 'Bruker SHELXTL'
_computing_structure_refinement 'SHELXL-97 (Sheldrick, 2008)'
_computing_structure_solution 'SHELXS-97 (Sheldrick, 2008)'
_diffrn_ambient_temperature 100(2)
_diffrn_measured_fraction_theta_full 0.981
_diffrn_measured_fraction_theta_max 0.981
_diffrn_measurement_device_type 'CCD area detector'
_diffrn_measurement_method 'phi and omega scans'
_diffrn_radiation_monochromator graphite
_diffrn_radiation_source 'fine-focus sealed tube'
_diffrn_radiation_type MoK\a
_diffrn_radiation_wavelength 0.71073
_diffrn_reflns_av_R_equivalents 0.0261
_diffrn_reflns_av_sigmaI/netI 0.0252
_diffrn_reflns_limit_h_max 12
_diffrn_reflns_limit_h_min -12
_diffrn_reflns_limit_k_max 14
_diffrn_reflns_limit_k_min -14
_diffrn_reflns_limit_l_max 19
_diffrn_reflns_limit_l_min -19
_diffrn_reflns_number 26677
_diffrn_reflns_theta_full 30.52
_diffrn_reflns_theta_max 30.52
_diffrn_reflns_theta_min 1.63
_exptl_absorpt_coefficient_mu 5.341
_exptl_absorpt_correction_T_max 0.7761
_exptl_absorpt_correction_T_min 0.2972
_exptl_absorpt_correction_type multi-scan
_exptl_absorpt_process_details SADABS
_exptl_crystal_colour colourless
_exptl_crystal_density_diffrn 1.657
_exptl_crystal_density_method 'not measured'
_exptl_crystal_description prism
_exptl_crystal_F_000 560
_exptl_crystal_size_max 0.30
_exptl_crystal_size_mid 0.08
_exptl_crystal_size_min 0.05
_refine_diff_density_max 1.623
_refine_diff_density_min -1.000
_refine_diff_density_rms 0.103
_refine_ls_extinction_method none
_refine_ls_goodness_of_fit_ref 1.065
_refine_ls_hydrogen_treatment constr
_refine_ls_matrix_type full
_refine_ls_number_parameters 253
_refine_ls_number_reflns 6800
_refine_ls_number_restraints 0
_refine_ls_restrained_S_all 1.065
_refine_ls_R_factor_all 0.0478
_refine_ls_R_factor_gt 0.0374
_refine_ls_shift/su_max 0.001
_refine_ls_shift/su_mean 0.000
_refine_ls_structure_factor_coef Fsqd
_refine_ls_weighting_details 'calc w=1/[\s^2^(Fo^2^)+(0.0485P)^2^+1.3287P] where P=(Fo^2^+2Fc^2^)/3'
_refine_ls_weighting_scheme calc
_refine_ls_wR_factor_gt 0.0954
_refine_ls_wR_factor_ref 0.0999
_reflns_number_gt 5664
_reflns_number_total 6800
_reflns_threshold_expression >2sigma(I)
_cod_data_source_file ja108212v_si_004.cif
_cod_data_source_block N(CH2-m-C6H4-CH2Br)3
_cod_database_code 4103675

loop_
_symmetry_equiv_pos_as_xyz
'x, y, z'
'-x, -y, -z'

loop_
_atom_site_label
_atom_site_type_symbol
_atom_site_fract_x
_atom_site_fract_y
_atom_site_fract_z
_atom_site_U_iso_or_equiv
_atom_site_adp_type
_atom_site_occupancy
_atom_site_symmetry_multiplicity
_atom_site_calc_flag
_atom_site_refinement_flags
Br1 Br 1.48868(3) 0.75079(3) 0.96499(3) 0.03826(9) Uani 1 1 d .
Br2 Br 0.84330(5) 0.62182(3) 0.17024(3) 0.04829(11) Uani 1 1 d .
Br3 Br 0.63044(3) 1.44774(3) 0.77603(2) 0.03237(8) Uani 1 1 d .
N1 N 0.8809(2) 0.86917(18) 0.67277(14) 0.0137(3) Uani 1 1 d .
C1 C 0.9630(3) 0.9657(2) 0.77805(17) 0.0160(4) Uani 1 1 d .
H1A H 0.8949 1.0299 0.8034 0.019 Uiso 1 1 calc R
H1B H 1.0590 1.0205 0.7718 0.019 Uiso 1 1 calc R
C2 C 1.0067(3) 0.8906(2) 0.85849(16) 0.0153(4) Uani 1 1 d .
C3 C 1.1602(3) 0.9103(2) 0.91557(17) 0.0169(4) Uani 1 1 d .
H3 H 1.2393 0.9724 0.9042 0.020 Uiso 1 1 calc R
C4 C 1.2007(3) 0.8400(2) 0.98979(17) 0.0183(4) Uani 1 1 d .
C5 C 1.0838(3) 0.7498(2) 1.00641(17) 0.0201(4) Uani 1 1 d .
H5 H 1.1096 0.7012 1.0562 0.024 Uiso 1 1 calc R
C6 C 0.9295(3) 0.7307(3) 0.95019(18) 0.0212(4) Uani 1 1 d .
H6 H 0.8498 0.6695 0.9620 0.025 Uiso 1 1 calc R
C7 C 0.8915(3) 0.8006(2) 0.87696(18) 0.0192(4) Uani 1 1 d .
H7 H 0.7857 0.7871 0.8389 0.023 Uiso 1 1 calc R
C8 C 1.3661(3) 0.8626(3) 1.0511(2) 0.0269(5) Uani 1 1 d .
H8A H 1.3680 0.8372 1.1173 0.032 Uiso 1 1 calc R
H8B H 1.4145 0.9613 1.0715 0.032 Uiso 1 1 calc R
C9 C 0.9855(2) 0.7871(2) 0.62396(17) 0.0149(4) Uani 1 1 d .
H9A H 1.0495 0.7555 0.6784 0.018 Uiso 1 1 calc R
H9B H 1.0576 0.8455 0.5987 0.018 Uiso 1 1 calc R
C10 C 0.8966(2) 0.6640(2) 0.53161(16) 0.0136(4) Uani 1 1 d .
C11 C 0.9397(2) 0.6345(2) 0.43477(17) 0.0148(4) Uani 1 1 d .
H11 H 1.0260 0.6931 0.4273 0.018 Uiso 1 1 calc R
C12 C 0.8588(3) 0.5203(2) 0.34807(17) 0.0153(4) Uani 1 1 d .
C13 C 0.7322(3) 0.4351(2) 0.35917(18) 0.0170(4) Uani 1 1 d .
H13 H 0.6749 0.3582 0.3006 0.020 Uiso 1 1 calc R
C14 C 0.6896(3) 0.4626(2) 0.45609(18) 0.0175(4) Uani 1 1 d .
H14 H 0.6044 0.4031 0.4639 0.021 Uiso 1 1 calc R
C15 C 0.7703(3) 0.5763(2) 0.54172(17) 0.0161(4) Uani 1 1 d .
H15 H 0.7394 0.5945 0.6074 0.019 Uiso 1 1 calc R
C16 C 0.9072(3) 0.4923(3) 0.24513(19) 0.0230(5) Uani 1 1 d .
H16A H 0.8585 0.3971 0.1998 0.028 Uiso 1 1 calc R
H16B H 1.0224 0.5008 0.2591 0.028 Uiso 1 1 calc R
C17 C 0.8086(3) 0.9419(2) 0.60235(17) 0.0163(4) Uani 1 1 d .
H17A H 0.7785 0.8799 0.5279 0.020 Uiso 1 1 calc R
H17B H 0.8860 1.0224 0.6057 0.020 Uiso 1 1 calc R
C18 C 0.6657(2) 0.9899(2) 0.63281(16) 0.0144(4) Uani 1 1 d .
C19 C 0.6385(3) 1.1198(2) 0.63235(17) 0.0152(4) Uani 1 1 d .
H19 H 0.7121 1.1795 0.6141 0.018 Uiso 1 1 calc R
C20 C 0.5047(3) 1.1640(2) 0.65825(17) 0.0162(4) Uani 1 1 d .
C21 C 0.3966(3) 1.0771(2) 0.68420(18) 0.0178(4) Uani 1 1 d .
H21 H 0.3050 1.1063 0.7014 0.021 Uiso 1 1 calc R
C22 C 0.4225(3) 0.9462(2) 0.6850(2) 0.0198(4) Uani 1 1 d .
H22 H 0.3483 0.8863 0.7025 0.024 Uiso 1 1 calc R
C23 C 0.5563(3) 0.9037(2) 0.66020(19) 0.0183(4) Uani 1 1 d .
H23 H 0.5739 0.8151 0.6618 0.022 Uiso 1 1 calc R
C24 C 0.4787(3) 1.3044(2) 0.6578(2) 0.0221(5) Uani 1 1 d .
H24A H 0.3710 1.3127 0.6647 0.026 Uiso 1 1 calc R
H24B H 0.4894 1.3179 0.5891 0.026 Uiso 1 1 calc R

loop_
_atom_site_aniso_label
_atom_site_aniso_U_11
_atom_site_aniso_U_22
_atom_site_aniso_U_33
_atom_site_aniso_U_23
_atom_site_aniso_U_13
_atom_site_aniso_U_12
Br1 0.02142(13) 0.04461(17) 0.04640(18) 0.00945(13) 0.00518(12) 0.01245(12)
Br2 0.0921(3) 0.04038(17) 0.03540(17) 0.02517(14) 0.03919(18) 0.02799(18)
Br3 0.03050(14) 0.01737(12) 0.04295(17) 0.00289(10) 0.00348(12) 0.00462(10)
N1 0.0146(8) 0.0140(8) 0.0109(7) 0.0014(6) 0.0006(6) 0.0065(7)
C1 0.0175(10) 0.0141(9) 0.0143(9) 0.0019(7) 0.0016(8) 0.0048(8)
C2 0.0165(9) 0.0169(9) 0.0105(8) 0.0004(7) 0.0030(7) 0.0055(8)
C3 0.0165(10) 0.0179(9) 0.0134(9) 0.0016(8) 0.0028(8) 0.0019(8)
C4 0.0191(10) 0.0222(10) 0.0108(9) 0.0017(8) 0.0012(8) 0.0056(8)
C5 0.0261(11) 0.0243(11) 0.0115(9) 0.0055(8) 0.0064(8) 0.0080(9)
C6 0.0222(11) 0.0246(11) 0.0165(10) 0.0048(8) 0.0077(9) 0.0023(9)
C7 0.0162(10) 0.0247(11) 0.0157(10) 0.0033(8) 0.0048(8) 0.0056(9)
C8 0.0229(12) 0.0357(13) 0.0187(11) 0.0081(10) -0.0024(9) 0.0059(10)
C9 0.0132(9) 0.0153(9) 0.0147(9) 0.0016(7) 0.0020(7) 0.0060(8)
C10 0.0151(9) 0.0130(8) 0.0133(9) 0.0033(7) 0.0026(7) 0.0077(7)
C11 0.0153(9) 0.0147(9) 0.0161(9) 0.0042(7) 0.0060(8) 0.0067(8)
C12 0.0191(10) 0.0155(9) 0.0140(9) 0.0049(7) 0.0055(8) 0.0096(8)
C13 0.0195(10) 0.0123(9) 0.0173(10) 0.0029(7) 0.0005(8) 0.0059(8)
C14 0.0176(10) 0.0151(9) 0.0206(10) 0.0076(8) 0.0040(8) 0.0018(8)
C15 0.0180(10) 0.0182(9) 0.0152(9) 0.0070(8) 0.0061(8) 0.0071(8)
C16 0.0296(12) 0.0233(11) 0.0169(10) 0.0028(8) 0.0089(9) 0.0103(10)
C17 0.0187(10) 0.0169(9) 0.0148(9) 0.0055(8) 0.0039(8) 0.0074(8)
C18 0.0141(9) 0.0143(9) 0.0132(9) 0.0025(7) -0.0001(7) 0.0052(8)
C19 0.0151(9) 0.0158(9) 0.0156(9) 0.0065(7) 0.0024(7) 0.0039(8)
C20 0.0163(9) 0.0148(9) 0.0167(9) 0.0049(7) -0.0004(8) 0.0069(8)
C21 0.0134(9) 0.0180(9) 0.0223(10) 0.0067(8) 0.0022(8) 0.0056(8)
C22 0.0133(9) 0.0171(10) 0.0282(12) 0.0084(9) 0.0026(8) 0.0002(8)
C23 0.0176(10) 0.0124(9) 0.0237(11) 0.0057(8) 0.0007(8) 0.0042(8)
C24 0.0212(11) 0.0180(10) 0.0295(12) 0.0105(9) 0.0036(9) 0.0092(9)

loop_
_atom_type_symbol
_atom_type_description
_atom_type_scat_dispersion_real
_atom_type_scat_dispersion_imag
_atom_type_scat_source
C C 0.0033 0.0016 'International Tables Vol C Tables 4.2.6.8 and 6.1.1.4'
H H 0.0000 0.0000 'International Tables Vol C Tables 4.2.6.8 and 6.1.1.4'
N N 0.0061 0.0033 'International Tables Vol C Tables 4.2.6.8 and 6.1.1.4'
Br Br -0.2901 2.4595 'International Tables Vol C Tables 4.2.6.8 and 6.1.1.4'

loop_
_geom_angle_atom_site_label_1
_geom_angle_atom_site_label_2
_geom_angle_atom_site_label_3
_geom_angle
C17 N1 C9 110.97(17)
C17 N1 C1 110.97(16)
C9 N1 C1 111.43(16)
N1 C1 C2 111.36(17)
N1 C1 H1A 109.4
C2 C1 H1A 109.4
N1 C1 H1B 109.4
C2 C1 H1B 109.4
H1A C1 H1B 108.0
C3 C2 C7 118.8(2)
C3 C2 C1 121.2(2)
C7 C2 C1 120.0(2)
C2 C3 C4 121.1(2)
C2 C3 H3 119.4
C4 C3 H3 119.4
C5 C4 C3 119.1(2)
C5 C4 C8 120.3(2)
C3 C4 C8 120.6(2)
C6 C5 C4 120.1(2)
C6 C5 H5 120.0
C4 C5 H5 120.0
C7 C6 C5 120.1(2)
C7 C6 H6 119.9
C5 C6 H6 119.9
C6 C7 C2 120.8(2)
C6 C7 H7 119.6
C2 C7 H7 119.6
C4 C8 Br1 110.90(16)
C4 C8 H8A 109.5
Br1 C8 H8A 109.5
C4 C8 H8B 109.5
Br1 C8 H8B 109.5
H8A C8 H8B 108.0
N1 C9 C10 112.03(17)
N1 C9 H9A 109.2
C10 C9 H9A 109.2
N1 C9 H9B 109.2
C10 C9 H9B 109.2
H9A C9 H9B 107.9
C11 C10 C15 118.63(19)
C11 C10 C9 120.6(2)
C15 C10 C9 120.73(19)
C10 C11 C12 121.5(2)
C10 C11 H11 119.2
C12 C11 H11 119.2
C13 C12 C11 119.07(19)
C13 C12 C16 120.8(2)
C11 C12 C16 120.1(2)
C14 C13 C12 119.9(2)
C14 C13 H13 120.1
C12 C13 H13 120.1
C15 C14 C13 120.7(2)
C15 C14 H14 119.7
C13 C14 H14 119.7
C14 C15 C10 120.2(2)
C14 C15 H15 119.9
C10 C15 H15 119.9
C12 C16 Br2 110.49(15)
C12 C16 H16A 109.6
Br2 C16 H16A 109.6
C12 C16 H16B 109.6
Br2 C16 H16B 109.6
H16A C16 H16B 108.1
N1 C17 C18 111.96(18)
N1 C17 H17A 109.2
C18 C17 H17A 109.2
N1 C17 H17B 109.2
C18 C17 H17B 109.2
H17A C17 H17B 107.9
C19 C18 C23 118.68(19)
C19 C18 C17 120.7(2)
C23 C18 C17 120.63(19)
C18 C19 C20 121.1(2)
C18 C19 H19 119.5
C20 C19 H19 119.5
C21 C20 C19 119.70(19)
C21 C20 C24 120.2(2)
C19 C20 C24 120.1(2)
C20 C21 C22 119.8(2)
C20 C21 H21 120.1
C22 C21 H21 120.1
C23 C22 C21 120.2(2)
C23 C22 H22 119.9
C21 C22 H22 119.9
C22 C23 C18 120.6(2)
C22 C23 H23 119.7
C18 C23 H23 119.7
C20 C24 Br3 110.92(16)
C20 C24 H24A 109.5
Br3 C24 H24A 109.5
C20 C24 H24B 109.5
Br3 C24 H24B 109.5
H24A C24 H24B 108.0

loop_
_geom_bond_atom_site_label_1
_geom_bond_atom_site_label_2
_geom_bond_distance
Br1 C8 1.983(3)
Br2 C16 1.954(3)
Br3 C24 1.970(3)
N1 C17 1.464(3)
N1 C9 1.464(3)
N1 C1 1.469(3)
C1 C2 1.512(3)
C1 H1A 0.9900
C1 H1B 0.9900
C2 C3 1.387(3)
C2 C7 1.393(3)
C3 C4 1.402(3)
C3 H3 0.9500
C4 C5 1.393(3)
C4 C8 1.491(3)
C5 C6 1.390(3)
C5 H5 0.9500
C6 C7 1.386(3)
C6 H6 0.9500
C7 H7 0.9500
C8 H8A 0.9900
C8 H8B 0.9900
C9 C10 1.505(3)
C9 H9A 0.9900
C9 H9B 0.9900
C10 C11 1.391(3)
C10 C15 1.397(3)
C11 C12 1.399(3)
C11 H11 0.9500
C12 C13 1.390(3)
C12 C16 1.490(3)
C13 C14 1.390(3)
C13 H13 0.9500
C14 C15 1.389(3)
C14 H14 0.9500
C15 H15 0.9500
C16 H16A 0.9900
C16 H16B 0.9900
C17 C18 1.508(3)
C17 H17A 0.9900
C17 H17B 0.9900
C18 C19 1.392(3)
C18 C23 1.398(3)
C19 C20 1.397(3)
C19 H19 0.9500
C20 C21 1.385(3)
C20 C24 1.495(3)
C21 C22 1.399(3)
C21 H21 0.9500
C22 C23 1.386(3)
C22 H22 0.9500
C23 H23 0.9500
C24 H24A 0.9900
C24 H24B 0.9900

loop_
_geom_torsion_atom_site_label_1
_geom_torsion_atom_site_label_2
_geom_torsion_atom_site_label_3
_geom_torsion_atom_site_label_4
_geom_torsion
C17 N1 C1 C2 167.30(17)
C9 N1 C1 C2 -68.5(2)
N1 C1 C2 C3 124.9(2)
N1 C1 C2 C7 -55.6(3)
C7 C2 C3 C4 0.9(3)
C1 C2 C3 C4 -179.67(19)
C2 C3 C4 C5 -0.4(3)
C2 C3 C4 C8 -179.7(2)
C3 C4 C5 C6 -0.3(3)
C8 C4 C5 C6 179.1(2)
C4 C5 C6 C7 0.4(3)
C5 C6 C7 C2 0.1(3)
C3 C2 C7 C6 -0.7(3)
C1 C2 C7 C6 179.83(19)
C5 C4 C8 Br1 98.9(2)
C3 C4 C8 Br1 -81.8(2)
C17 N1 C9 C10 -70.9(2)
C1 N1 C9 C10 164.86(18)
N1 C9 C10 C11 131.7(2)
N1 C9 C10 C15 -49.0(3)
C15 C10 C11 C12 0.5(3)
C9 C10 C11 C12 179.81(19)
C10 C11 C12 C13 0.3(3)
C10 C11 C12 C16 179.5(2)
C11 C12 C13 C14 -1.2(3)
C16 C12 C13 C14 179.6(2)
C12 C13 C14 C15 1.3(3)
C13 C14 C15 C10 -0.6(3)
C11 C10 C15 C14 -0.4(3)
C9 C10 C15 C14 -179.66(19)
C13 C12 C16 Br2 104.9(2)
C11 C12 C16 Br2 -74.3(2)
C9 N1 C17 C18 162.06(17)
C1 N1 C17 C18 -73.5(2)
N1 C17 C18 C19 138.2(2)
N1 C17 C18 C23 -43.0(3)
C23 C18 C19 C20 -0.2(3)
C17 C18 C19 C20 178.6(2)
C18 C19 C20 C21 -0.4(3)
C18 C19 C20 C24 179.6(2)
C19 C20 C21 C22 0.4(3)
C24 C20 C21 C22 -179.6(2)
C20 C21 C22 C23 0.2(4)
C21 C22 C23 C18 -0.9(4)
C19 C18 C23 C22 0.9(3)
C17 C18 C23 C22 -178.0(2)
C21 C20 C24 Br3 110.6(2)
C19 C20 C24 Br3 -69.4(2)

loop_
_cod_related_entry_id
_cod_related_entry_database
_cod_related_entry_code
1 ChemSpider 30660145
